data_4036109
loop_
_publ_author_name
'Haberhauer, Gebhard'
'Burkhart, Christoph'
'Woitschetzki, Sascha'
'W\"olper, Christoph'

_publ_section_title
;
 Light and chemically driven molecular machines showing a unidirectional
 four-state switching cycle.
;
_journal_issue 3
_journal_name_full 'The Journal of organic chemistry'
_journal_page_first 1887
_journal_page_last 1895
_journal_paper_doi 10.1021/acs.joc.5b00026
_journal_volume 80
_journal_year 2015
_chemical_absolute_configuration ad
_chemical_formula_moiety 'C42 H52 Br2 N10 O4, 3(C3H8O), H2O'
_chemical_formula_sum 'C51 H78 Br2 N10 O8'
_chemical_formula_weight 1119.05
_space_group_crystal_system orthorhombic
_space_group_IT_number 19
_space_group_name_Hall 'P 2ac 2ab'
_space_group_name_H-M_alt 'P 21 21 21'
_atom_sites_solution_hydrogens mixed
_atom_sites_solution_primary direct
_atom_sites_solution_secondary difmap
_audit_creation_method SHELXL-2013
_cell_angle_alpha 90
_cell_angle_beta 90
_cell_angle_gamma 90
_cell_formula_units_Z 4
_cell_length_a 11.2837(6)
_cell_length_b 18.9703(9)
_cell_length_c 26.4631(13)
_cell_measurement_reflns_used 24296
_cell_measurement_temperature 180(1)
_cell_measurement_theta_max 25.58
_cell_measurement_theta_min 2.24
_cell_volume 5664.6(5)
_computing_cell_refinement 'BRUKER D8 KAPPA APEX 2 Vers. 3.0-2009'
_computing_data_collection 'BRUKER D8 KAPPA APEX 2 Vers. 3.0-2009'
_computing_data_reduction 'BRUKER D8 KAPPA APEX 2 Vers. 3.0-2009'
_computing_molecular_graphics 'BRUKER AXS SHELXTL Vers. 2008/4'
_computing_publication_material 'SHELXL-2013 (Sheldrick, 2013/4)'
_computing_structure_refinement 'SHELXL-2013 (Sheldrick, 2013/4)'
_computing_structure_solution 'BRUKER D8 KAPPA APEX 2 Vers. 3.0-2009'
_diffrn_ambient_temperature 180(1)
_diffrn_detector_area_resol_mean 512
_diffrn_measured_fraction_theta_full 0.999
_diffrn_measured_fraction_theta_max 0.998
_diffrn_measurement_device_type
; 
 Bruker D8 KAPPA series II with APEX II area detector system
;
_diffrn_measurement_method
;
 Data collection strategy APEX 2/COSMO
;
_diffrn_radiation_monochromator 'Triumph Goebel mirror'
_diffrn_radiation_type MoK\a
_diffrn_radiation_wavelength 0.71073
_diffrn_reflns_av_R_equivalents 0.0502
_diffrn_reflns_av_unetI/netI 0.0563
_diffrn_reflns_Laue_measured_fraction_full 0.999
_diffrn_reflns_Laue_measured_fraction_max 0.998
_diffrn_reflns_limit_h_max 13
_diffrn_reflns_limit_h_min -14
_diffrn_reflns_limit_k_max 23
_diffrn_reflns_limit_k_min -19
_diffrn_reflns_limit_l_max 32
_diffrn_reflns_limit_l_min -33
_diffrn_reflns_number 71308
_diffrn_reflns_point_group_measured_fraction_full 0.998
_diffrn_reflns_point_group_measured_fraction_max 0.996
_diffrn_reflns_theta_full 25.242
_diffrn_reflns_theta_max 26.429
_diffrn_reflns_theta_min 1.876
_diffrn_source 'sealed X-RAY tube'
_exptl_absorpt_coefficient_mu 1.489
_exptl_absorpt_correction_T_max 0.75
_exptl_absorpt_correction_T_min 0.53
_exptl_absorpt_correction_type multi-scan
_exptl_absorpt_process_details
; 
 BRUKER AXS SMART APEX 2 Vers. 3.0-2009
 R.H. Blessing, Acta Cryst. (1995) A51 33-38 
;
_exptl_crystal_colour orange
_exptl_crystal_density_diffrn 1.312
_exptl_crystal_description plate
_exptl_crystal_F_000 2352
_exptl_crystal_size_max 0.380
_exptl_crystal_size_mid 0.350
_exptl_crystal_size_min 0.070
_refine_diff_density_max 0.736
_refine_diff_density_min -0.628
_refine_diff_density_rms 0.058
_refine_ls_abs_structure_details
;
 Flack x determined using 3590 quotients [(I+)-(I-)]/[(I+)+(I-)]
 (Parsons and Flack (2004), Acta Cryst. A60, s61).
;
_refine_ls_abs_structure_Flack 0.015(3)
_refine_ls_extinction_method none
_refine_ls_goodness_of_fit_ref 1.024
_refine_ls_hydrogen_treatment constr
_refine_ls_matrix_type full
_refine_ls_number_parameters 640
_refine_ls_number_reflns 11617
_refine_ls_number_restraints 0
_refine_ls_restrained_S_all 1.024
_refine_ls_R_factor_all 0.0625
_refine_ls_R_factor_gt 0.0401
_refine_ls_shift/su_max 0.002
_refine_ls_shift/su_mean 0.000
_refine_ls_structure_factor_coef Fsqd
_refine_ls_weighting_details 'w=1/[\s^2^(Fo^2^)+(0.0340P)^2^+2.2542P] where P=(Fo^2^+2Fc^2^)/3'
_refine_ls_weighting_scheme calc
_refine_ls_wR_factor_gt 0.0798
_refine_ls_wR_factor_ref 0.0866
_reflns_Friedel_coverage 0.808
_reflns_Friedel_fraction_full 0.997
_reflns_Friedel_fraction_max 0.994
_reflns_number_gt 9217
_reflns_number_total 11617
_reflns_threshold_expression 'I > 2\s(I)'
_cod_data_source_file jo5b00026_si_002.cif
_cod_data_source_block hab_1630c
_cod_database_code 4036109
_shelx_space_group_comment
;
The symmetry employed for this shelxl refinement is uniquely defined
by the following loop, which should always be used as a source of
symmetry information in preference to the above space-group names.
They are only intended as comments.
;
_shelx_estimated_absorpt_t_min 0.601
_shelx_estimated_absorpt_t_max 0.903
_shelxl_version_number 2013-4

loop_
_space_group_symop_operation_xyz
'x, y, z'
'-x+1/2, -y, z+1/2'
'-x, y+1/2, -z+1/2'
'x+1/2, -y+1/2, -z'

loop_
_atom_site_label
_atom_site_type_symbol
_atom_site_fract_x
_atom_site_fract_y
_atom_site_fract_z
_atom_site_U_iso_or_equiv
_atom_site_adp_type
_atom_site_occupancy
_atom_site_site_symmetry_order
_atom_site_calc_flag
_atom_site_refinement_flags_posn
_atom_site_refinement_flags_adp
Br1 Br -0.14795(4) 1.13188(2) 0.67971(2) 0.03580(12) Uani 1 1 d . .
Br2 Br 0.40022(6) 0.73810(3) 0.74943(2) 0.0703(2) Uani 1 1 d . .
O1 O 0.1491(3) 0.85004(13) 0.40784(12) 0.0345(7) Uani 1 1 d . .
O2 O 0.4364(3) 0.72503(14) 0.40796(11) 0.0315(7) Uani 1 1 d . .
O3 O 0.6988(3) 1.09358(14) 0.55184(11) 0.0306(7) Uani 1 1 d . .
O4 O 0.4803(3) 1.23468(14) 0.48216(11) 0.0303(7) Uani 1 1 d . .
N1 N 0.1229(3) 1.06073(16) 0.46520(12) 0.0220(7) Uani 1 1 d . .
N2 N 0.2780(3) 1.02253(16) 0.42203(13) 0.0211(7) Uani 1 1 d . .
N3 N 0.3229(3) 0.89414(16) 0.37922(12) 0.0214(8) Uani 1 1 d . .
H3 H 0.3642 0.9326 0.3734 0.026 Uiso 1 1 d R U
N4 N 0.5081(3) 0.83098(17) 0.43187(12) 0.0237(8) Uani 1 1 d . .
H4 H 0.5022 0.8768 0.4272 0.028 Uiso 1 1 d R U
N5 N 0.6643(3) 0.86875(16) 0.54962(12) 0.0196(7) Uani 1 1 d . .
N6 N 0.6335(3) 0.93395(16) 0.48125(12) 0.0201(7) Uani 1 1 d . .
N7 N 0.6508(3) 1.07880(16) 0.46923(12) 0.0229(7) Uani 1 1 d . .
H7 H 0.6435 1.0482 0.4445 0.027 Uiso 1 1 d R U
N8 N 0.4219(3) 1.13084(17) 0.44920(12) 0.0220(7) Uani 1 1 d . .
H8 H 0.4452 1.0889 0.4391 0.026 Uiso 1 1 d R U
N9 N 0.1929(3) 0.95331(18) 0.64357(14) 0.0286(8) Uani 1 1 d . .
N10 N 0.2712(3) 0.93363(18) 0.61390(14) 0.0292(8) Uani 1 1 d . .
C1 C 0.1946(3) 0.9696(2) 0.42573(15) 0.0205(9) Uani 1 1 d . .
C2 C 0.2332(3) 1.0768(2) 0.44613(15) 0.0199(9) Uani 1 1 d . .
C3 C 0.0981(4) 0.99157(19) 0.45217(15) 0.0222(9) Uani 1 1 d . .
C4 C 0.2183(3) 0.8992(2) 0.40377(16) 0.0215(9) Uani 1 1 d . .
C5 C 0.3689(4) 0.82669(19) 0.36211(15) 0.0224(9) Uani 1 1 d . .
H5 H 0.2995 0.7962 0.3535 0.027 Uiso 1 1 d R U
C6 C 0.4397(3) 0.7891(2) 0.40346(15) 0.0210(9) Uani 1 1 d . .
C7 C 0.5914(4) 0.8064(2) 0.46978(15) 0.0228(9) Uani 1 1 d . .
H7A H 0.5501 0.7724 0.4927 0.027 Uiso 1 1 d R U
C8 C 0.6283(3) 0.8700(2) 0.49982(14) 0.0199(8) Uani 1 1 d . .
C9 C 0.6940(3) 0.9372(2) 0.56290(15) 0.0220(9) Uani 1 1 d . .
C10 C 0.6728(3) 0.9766(2) 0.52067(15) 0.0202(9) Uani 1 1 d . .
C11 C 0.6773(3) 1.0545(2) 0.51533(16) 0.0216(9) Uani 1 1 d . .
C12 C 0.6332(4) 1.15328(18) 0.45781(15) 0.0235(9) Uani 1 1 d . .
H12 H 0.6833 1.1814 0.4816 0.028 Uiso 1 1 d R U
C13 C 0.5039(4) 1.1764(2) 0.46484(15) 0.0236(9) Uani 1 1 d . .
C14 C 0.2958(3) 1.14683(19) 0.44801(15) 0.0204(9) Uani 1 1 d . .
H14 H 0.2736 1.1715 0.4801 0.024 Uiso 1 1 d R U
C15 C 0.0493(4) 1.1041(2) 0.49847(15) 0.0255(10) Uani 1 1 d . .
H15A H -0.0329 1.1043 0.4854 0.031 Uiso 1 1 d R U
H15B H 0.0789 1.1532 0.4976 0.031 Uiso 1 1 d R U
C16 C 0.0479(3) 1.0789(2) 0.55275(16) 0.0224(9) Uani 1 1 d . .
C17 C -0.0325(3) 1.1102(2) 0.58551(15) 0.0214(9) Uani 1 1 d . .
H17 H -0.0850 1.1457 0.5736 0.026 Uiso 1 1 d R U
C18 C -0.0357(3) 1.0896(2) 0.63569(16) 0.0226(9) Uani 1 1 d . .
C19 C 0.0385(4) 1.0379(2) 0.65421(17) 0.0268(10) Uani 1 1 d . .
H19 H 0.0352 1.0243 0.6887 0.032 Uiso 1 1 d R U
C20 C 0.1178(4) 1.0064(2) 0.62142(16) 0.0263(10) Uani 1 1 d . .
C21 C 0.1236(3) 1.0264(2) 0.57090(16) 0.0250(10) Uani 1 1 d . .
H21 H 0.1789 1.0045 0.5488 0.030 Uiso 1 1 d R U
C22 C 0.5214(4) 0.7843(2) 0.66207(15) 0.0244(9) Uani 1 1 d . .
H22 H 0.5789 0.7506 0.6721 0.029 Uiso 1 1 d R U
C23 C 0.4212(4) 0.7941(2) 0.69043(16) 0.0320(11) Uani 1 1 d . .
C24 C 0.3343(4) 0.8428(2) 0.67734(17) 0.0308(10) Uani 1 1 d . .
H24 H 0.2657 0.8492 0.6976 0.037 Uiso 1 1 d R U
C25 C 0.3514(4) 0.88148(19) 0.63396(15) 0.0254(9) Uani 1 1 d . .
C26 C 0.4522(3) 0.8723(2) 0.60469(16) 0.0242(9) Uani 1 1 d . .
H26 H 0.4622 0.8994 0.5748 0.029 Uiso 1 1 d R U
C27 C 0.5387(4) 0.82398(19) 0.61860(15) 0.0208(9) Uani 1 1 d . .
C28 C 0.6485(4) 0.81273(19) 0.58662(15) 0.0231(9) Uani 1 1 d . .
H28A H 0.7189 0.8107 0.6089 0.028 Uiso 1 1 d R U
H28B H 0.6421 0.7670 0.5688 0.028 Uiso 1 1 d R U
C29 C -0.0147(4) 0.9559(2) 0.46675(18) 0.0343(11) Uani 1 1 d . .
H29A H -0.0145 0.9075 0.4539 0.052 Uiso 1 1 d R U
H29B H -0.0820 0.9816 0.4523 0.052 Uiso 1 1 d R U
H29C H -0.0217 0.9552 0.5037 0.052 Uiso 1 1 d R U
C30 C 0.4424(4) 0.8370(2) 0.31309(16) 0.0291(10) Uani 1 1 d . .
H30 H 0.4997 0.8765 0.3184 0.035 Uiso 1 1 d R U
C31 C 0.3587(5) 0.8565(3) 0.27002(18) 0.0532(14) Uani 1 1 d . .
H31A H 0.4044 0.8633 0.2389 0.080 Uiso 1 1 d R U
H31B H 0.3168 0.9002 0.2784 0.080 Uiso 1 1 d R U
H31C H 0.3010 0.8185 0.2650 0.080 Uiso 1 1 d R U
C32 C 0.5118(5) 0.7705(3) 0.29985(19) 0.0447(13) Uani 1 1 d . .
H32A H 0.5694 0.7605 0.3266 0.067 Uiso 1 1 d R U
H32B H 0.5536 0.7775 0.2678 0.067 Uiso 1 1 d R U
H32C H 0.4569 0.7307 0.2966 0.067 Uiso 1 1 d R U
C33 C 0.6983(4) 0.7682(2) 0.44416(17) 0.0329(11) Uani 1 1 d . .
H33 H 0.6649 0.7294 0.4229 0.040 Uiso 1 1 d R U
C34 C 0.7782(5) 0.7344(3) 0.4829(2) 0.0663(19) Uani 1 1 d . .
H34A H 0.8139 0.7711 0.5041 0.099 Uiso 1 1 d R U
H34B H 0.8408 0.7079 0.4657 0.099 Uiso 1 1 d R U
H34C H 0.7317 0.7024 0.5042 0.099 Uiso 1 1 d R U
C35 C 0.7666(5) 0.8161(3) 0.4094(2) 0.0516(15) Uani 1 1 d . .
H35A H 0.8039 0.8537 0.4291 0.077 Uiso 1 1 d R U
H35B H 0.7125 0.8368 0.3845 0.077 Uiso 1 1 d R U
H35C H 0.8279 0.7888 0.3919 0.077 Uiso 1 1 d R U
C36 C 0.7406(4) 0.9550(2) 0.61375(16) 0.0330(11) Uani 1 1 d . .
H36A H 0.7652 1.0045 0.6144 0.049 Uiso 1 1 d R U
H36B H 0.8088 0.9248 0.6214 0.049 Uiso 1 1 d R U
H36C H 0.6785 0.9473 0.6391 0.049 Uiso 1 1 d R U
C37 C 0.6766(4) 1.1680(2) 0.40337(17) 0.0273(10) Uani 1 1 d . .
H37 H 0.6393 1.1323 0.3806 0.033 Uiso 1 1 d R U
C38 C 0.6402(4) 1.2406(2) 0.38490(18) 0.0389(11) Uani 1 1 d . .
H38A H 0.6719 1.2766 0.4078 0.058 Uiso 1 1 d R U
H38B H 0.5536 1.2438 0.3841 0.058 Uiso 1 1 d R U
H38C H 0.6717 1.2483 0.3508 0.058 Uiso 1 1 d R U
C39 C 0.8106(4) 1.1586(3) 0.4002(2) 0.0461(13) Uani 1 1 d . .
H39A H 0.8371 1.1679 0.3656 0.069 Uiso 1 1 d R U
H39B H 0.8315 1.1103 0.4097 0.069 Uiso 1 1 d R U
H39C H 0.8493 1.1918 0.4233 0.069 Uiso 1 1 d R U
C40 C 0.2647(4) 1.1949(2) 0.40281(16) 0.0252(10) Uani 1 1 d . .
H40 H 0.3136 1.2386 0.4065 0.030 Uiso 1 1 d R U
C41 C 0.2983(5) 1.1620(2) 0.35250(17) 0.0388(12) Uani 1 1 d . .
H41A H 0.2482 1.1207 0.3462 0.058 Uiso 1 1 d R U
H41B H 0.3816 1.1474 0.3535 0.058 Uiso 1 1 d R U
H41C H 0.2869 1.1965 0.3254 0.058 Uiso 1 1 d R U
C42 C 0.1362(4) 1.2182(2) 0.40320(18) 0.0383(11) Uani 1 1 d . .
H42A H 0.1228 1.2519 0.3757 0.057 Uiso 1 1 d R U
H42B H 0.1179 1.2406 0.4356 0.057 Uiso 1 1 d R U
H42C H 0.0849 1.1770 0.3985 0.057 Uiso 1 1 d R U
O5 O 0.3917(3) 0.5369(2) 0.75656(13) 0.0564(10) Uani 1 1 d . .
H50 H 0.3307 0.5224 0.7416 0.085 Uiso 1 1 d R U
O6 O 0.4421(3) 0.60226(19) 0.85165(12) 0.0468(9) Uani 1 1 d . .
H60 H 0.4360 0.5820 0.8235 0.070 Uiso 1 1 d R U
O7 O 0.1814(4) 0.4896(2) 0.71473(15) 0.0723(13) Uani 1 1 d . .
O8 O 0.0768(3) 0.51252(17) 0.62152(12) 0.0443(9) Uani 1 1 d . .
H80A H 0.1232 0.5393 0.5980 0.066 Uiso 1 1 d R U
H80B H 0.1059 0.4982 0.6574 0.066 Uiso 1 1 d R U
C51 C 0.4377(7) 0.5436(6) 0.6699(3) 0.125(4) Uani 1 1 d . .
H51A H 0.4042 0.4976 0.6609 0.187 Uiso 1 1 d R U
H51B H 0.5007 0.5558 0.6459 0.187 Uiso 1 1 d R U
H51C H 0.3753 0.5795 0.6685 0.187 Uiso 1 1 d R U
C52 C 0.4877(5) 0.5407(3) 0.7217(2) 0.0546(15) Uani 1 1 d . .
H52 H 0.5320 0.5854 0.7281 0.066 Uiso 1 1 d R U
C53 C 0.5691(8) 0.4813(4) 0.7300(4) 0.122(3) Uani 1 1 d . .
H53A H 0.5981 0.4826 0.7649 0.184 Uiso 1 1 d R U
H53B H 0.6363 0.4847 0.7067 0.184 Uiso 1 1 d R U
H53C H 0.5269 0.4369 0.7242 0.184 Uiso 1 1 d R U
C61 C 0.5862(5) 0.6062(4) 0.9189(2) 0.0681(18) Uani 1 1 d . .
H61A H 0.6718 0.6011 0.9242 0.102 Uiso 1 1 d R U
H61B H 0.5446 0.5679 0.9363 0.102 Uiso 1 1 d R U
H61C H 0.5598 0.6516 0.9325 0.102 Uiso 1 1 d R U
C62 C 0.5606(5) 0.6032(5) 0.8665(2) 0.084(2) Uani 1 1 d . .
H62 H 0.5789 0.5523 0.8607 0.101 Uiso 1 1 d R U
C63 C 0.6385(5) 0.6319(4) 0.8300(2) 0.0700(18) Uani 1 1 d . .
H63A H 0.6219 0.6110 0.7969 0.105 Uiso 1 1 d R U
H63B H 0.7206 0.6219 0.8396 0.105 Uiso 1 1 d R U
H63C H 0.6267 0.6831 0.8283 0.105 Uiso 1 1 d R U
C71 C 0.0193(5) 0.4156(3) 0.7347(2) 0.0594(16) Uani 1 1 d . .
H71A H -0.0314 0.4572 0.7310 0.089 Uiso 1 1 d R U
H71B H -0.0143 0.3842 0.7604 0.089 Uiso 1 1 d R U
H71C H 0.0241 0.3907 0.7023 0.089 Uiso 1 1 d R U
C72 C 0.1415(5) 0.4383(3) 0.75065(19) 0.0471(12) Uani 1 1 d . .
H72 H 0.1354 0.4612 0.7846 0.056 Uiso 1 1 d R U
C73 C 0.2288(5) 0.3781(3) 0.7544(3) 0.0678(17) Uani 1 1 d . .
H73A H 0.2322 0.3532 0.7220 0.102 Uiso 1 1 d R U
H73B H 0.2034 0.3453 0.7809 0.102 Uiso 1 1 d R U
H73C H 0.3074 0.3967 0.7627 0.102 Uiso 1 1 d R U

loop_
_atom_site_aniso_label
_atom_site_aniso_U_11
_atom_site_aniso_U_22
_atom_site_aniso_U_33
_atom_site_aniso_U_23
_atom_site_aniso_U_13
_atom_site_aniso_U_12
Br1 0.0311(2) 0.0420(3) 0.0343(3) -0.0053(2) 0.0069(2) 0.0097(2)
Br2 0.0774(4) 0.0772(4) 0.0564(4) 0.0403(3) 0.0385(3) 0.0394(3)
O1 0.0291(16) 0.0167(15) 0.058(2) -0.0047(13) 0.0074(16) -0.0069(13)
O2 0.0347(17) 0.0179(16) 0.0420(19) 0.0013(13) -0.0064(14) -0.0029(13)
O3 0.0402(18) 0.0221(15) 0.0295(17) -0.0007(13) -0.0117(15) -0.0038(13)
O4 0.0345(17) 0.0164(15) 0.0399(18) -0.0061(13) -0.0039(14) -0.0030(13)
N1 0.0202(19) 0.0192(17) 0.0266(19) -0.0017(14) 0.0024(14) 0.0020(14)
N2 0.0216(18) 0.0146(16) 0.0270(19) -0.0010(14) 0.0012(15) -0.0025(14)
N3 0.0200(19) 0.0131(15) 0.031(2) -0.0007(14) 0.0010(15) -0.0025(13)
N4 0.027(2) 0.0163(17) 0.028(2) 0.0011(14) -0.0051(16) 0.0000(15)
N5 0.0193(17) 0.0164(15) 0.0231(17) 0.0020(14) 0.0007(14) 0.0025(15)
N6 0.0195(18) 0.0204(17) 0.0204(17) -0.0011(13) -0.0012(15) 0.0016(14)
N7 0.0294(18) 0.0152(16) 0.0241(19) -0.0008(13) -0.0072(17) -0.0002(15)
N8 0.0221(17) 0.0124(15) 0.0314(19) -0.0012(15) -0.0012(15) -0.0014(15)
N9 0.026(2) 0.029(2) 0.031(2) -0.0019(16) 0.0023(17) 0.0035(16)
N10 0.026(2) 0.0289(19) 0.033(2) 0.0038(16) 0.0006(17) 0.0032(16)
C1 0.019(2) 0.017(2) 0.026(2) 0.0011(17) -0.0026(17) -0.0020(16)
C2 0.019(2) 0.020(2) 0.021(2) 0.0001(17) 0.0008(18) -0.0006(17)
C3 0.024(2) 0.017(2) 0.026(2) -0.0010(17) -0.0023(19) -0.0039(17)
C4 0.021(2) 0.017(2) 0.026(2) -0.0017(17) -0.0047(18) -0.0011(17)
C5 0.021(2) 0.0178(19) 0.028(2) -0.0075(16) 0.0022(19) -0.0020(17)
C6 0.020(2) 0.020(2) 0.023(2) -0.0015(17) 0.0047(18) 0.0012(16)
C7 0.024(2) 0.019(2) 0.025(2) 0.0002(16) 0.0000(19) 0.0024(17)
C8 0.018(2) 0.0198(19) 0.022(2) 0.0008(16) -0.0003(16) 0.0031(18)
C9 0.019(2) 0.023(2) 0.024(2) 0.0008(17) -0.0015(17) 0.0007(17)
C10 0.019(2) 0.022(2) 0.020(2) 0.0030(17) -0.0016(17) 0.0006(16)
C11 0.015(2) 0.022(2) 0.029(2) 0.0026(18) -0.0022(17) 0.0005(16)
C12 0.025(2) 0.0161(19) 0.030(2) 0.0025(16) -0.0083(19) -0.0031(17)
C13 0.029(2) 0.020(2) 0.022(2) 0.0044(17) -0.0049(19) -0.0069(18)
C14 0.023(2) 0.016(2) 0.023(2) -0.0009(16) 0.0003(17) 0.0000(16)
C15 0.019(2) 0.024(2) 0.033(3) 0.0000(18) 0.0044(18) 0.0045(17)
C16 0.016(2) 0.019(2) 0.032(2) -0.0023(18) -0.0017(18) -0.0030(16)
C17 0.014(2) 0.018(2) 0.031(3) -0.0023(17) -0.0006(18) 0.0007(16)
C18 0.016(2) 0.021(2) 0.031(3) -0.0063(18) 0.0056(18) 0.0003(16)
C19 0.024(2) 0.026(2) 0.031(3) 0.0007(18) 0.0015(19) -0.0014(19)
C20 0.023(2) 0.023(2) 0.033(3) 0.0032(18) -0.0070(19) -0.0021(17)
C21 0.017(2) 0.022(2) 0.036(3) -0.0040(18) -0.0013(18) 0.0039(17)
C22 0.026(2) 0.022(2) 0.025(2) 0.0014(17) -0.0035(18) 0.0099(17)
C23 0.038(3) 0.028(2) 0.030(3) 0.0052(19) 0.005(2) 0.005(2)
C24 0.027(2) 0.030(2) 0.036(3) -0.002(2) 0.012(2) 0.0075(18)
C25 0.024(2) 0.021(2) 0.032(2) -0.0019(17) -0.003(2) 0.0058(18)
C26 0.024(2) 0.021(2) 0.028(2) -0.0002(18) -0.0028(18) 0.0021(18)
C27 0.022(2) 0.0162(19) 0.024(2) -0.0024(17) -0.0030(18) 0.0013(16)
C28 0.026(2) 0.021(2) 0.022(2) 0.0043(16) -0.0032(19) 0.0070(18)
C29 0.026(2) 0.033(3) 0.044(3) -0.005(2) 0.007(2) -0.005(2)
C30 0.032(2) 0.032(2) 0.024(2) -0.0023(18) 0.003(2) -0.0042(19)
C31 0.060(3) 0.068(4) 0.032(3) 0.010(2) 0.000(3) 0.012(3)
C32 0.052(3) 0.041(3) 0.041(3) -0.007(2) 0.016(2) 0.008(2)
C33 0.029(2) 0.035(3) 0.035(3) -0.014(2) -0.002(2) 0.007(2)
C34 0.062(4) 0.091(5) 0.046(3) -0.018(3) -0.009(3) 0.050(4)
C35 0.035(3) 0.058(3) 0.062(4) -0.026(3) 0.018(3) -0.006(3)
C36 0.042(3) 0.027(2) 0.030(3) 0.0019(19) -0.009(2) -0.003(2)
C37 0.024(2) 0.026(2) 0.033(3) 0.0065(18) -0.0044(19) -0.0018(17)
C38 0.038(3) 0.035(2) 0.044(3) 0.016(2) 0.006(2) 0.001(2)
C39 0.029(3) 0.056(3) 0.053(3) 0.014(3) 0.003(2) -0.001(2)
C40 0.027(2) 0.017(2) 0.032(3) 0.0036(18) 0.000(2) -0.0014(17)
C41 0.045(3) 0.042(3) 0.029(3) 0.010(2) 0.007(2) 0.014(2)
C42 0.042(3) 0.035(3) 0.038(3) 0.010(2) 0.003(2) 0.016(2)
O5 0.046(2) 0.087(3) 0.036(2) -0.0108(19) 0.0010(18) -0.0213(19)
O6 0.0296(19) 0.073(2) 0.038(2) -0.0144(17) -0.0029(15) -0.0037(17)
O7 0.077(3) 0.089(3) 0.050(3) 0.022(2) -0.020(2) -0.035(2)
O8 0.062(2) 0.0387(18) 0.0320(19) 0.0055(14) 0.0022(17) 0.0059(17)
C51 0.098(6) 0.232(12) 0.044(5) 0.008(6) 0.009(4) -0.055(7)
C52 0.049(3) 0.072(4) 0.043(3) -0.007(3) 0.004(3) -0.014(3)
C53 0.097(6) 0.096(6) 0.174(10) -0.031(6) 0.009(6) 0.036(5)
C61 0.042(3) 0.113(6) 0.049(4) -0.007(3) -0.002(3) 0.007(3)
C62 0.032(3) 0.177(8) 0.043(4) 0.013(4) -0.006(3) -0.004(4)
C63 0.044(3) 0.112(5) 0.053(4) 0.014(4) -0.011(3) -0.033(4)
C71 0.050(3) 0.070(4) 0.058(4) -0.006(3) -0.004(3) -0.014(3)
C72 0.051(3) 0.059(3) 0.031(3) -0.004(2) -0.005(3) -0.010(3)
C73 0.057(4) 0.061(4) 0.085(5) -0.014(4) 0.004(3) -0.001(3)

loop_
_atom_type_symbol
_atom_type_description
_atom_type_scat_dispersion_real
_atom_type_scat_dispersion_imag
_atom_type_scat_source
C C 0.0033 0.0016 'International Tables Vol C Tables 4.2.6.8 and 6.1.1.4'
H H 0.0000 0.0000 'International Tables Vol C Tables 4.2.6.8 and 6.1.1.4'
N N 0.0061 0.0033 'International Tables Vol C Tables 4.2.6.8 and 6.1.1.4'
O O 0.0106 0.0060 'International Tables Vol C Tables 4.2.6.8 and 6.1.1.4'
Br Br -0.2901 2.4595 'International Tables Vol C Tables 4.2.6.8 and 6.1.1.4'

loop_
_geom_angle_atom_site_label_1
_geom_angle_atom_site_label_2
_geom_angle_atom_site_label_3
_geom_angle
C2 N1 C3 107.5(3)
C2 N1 C15 127.5(3)
C3 N1 C15 124.6(3)
C2 N2 C1 105.8(3)
C4 N3 C5 121.7(3)
C6 N4 C7 124.8(3)
C8 N5 C9 107.3(3)
C8 N5 C28 128.3(3)
C9 N5 C28 122.9(3)
C8 N6 C10 105.8(3)
C11 N7 C12 123.6(3)
C13 N8 C14 123.4(3)
N10 N9 C20 111.9(4)
N9 N10 C25 114.9(4)
C3 C1 N2 111.1(3)
C3 C1 C4 128.6(3)
N2 C1 C4 120.3(3)
N2 C2 N1 110.7(3)
N2 C2 C14 121.8(3)
N1 C2 C14 127.3(3)
C1 C3 N1 104.9(3)
C1 C3 C29 132.6(4)
N1 C3 C29 122.5(4)
O1 C4 N3 123.1(4)
O1 C4 C1 122.6(4)
N3 C4 C1 114.3(3)
N3 C5 C6 111.9(3)
N3 C5 C30 109.9(3)
C6 C5 C30 112.1(3)
O2 C6 N4 123.6(4)
O2 C6 C5 121.1(4)
N4 C6 C5 115.2(3)
N4 C7 C8 106.6(3)
N4 C7 C33 110.4(3)
C8 C7 C33 112.9(3)
N6 C8 N5 111.2(3)
N6 C8 C7 123.9(3)
N5 C8 C7 124.9(3)
C10 C9 N5 105.2(3)
C10 C9 C36 132.8(4)
N5 C9 C36 121.9(3)
C9 C10 N6 110.5(3)
C9 C10 C11 128.0(4)
N6 C10 C11 121.2(3)
O3 C11 N7 123.2(4)
O3 C11 C10 121.8(4)
N7 C11 C10 114.9(3)
N7 C12 C13 112.4(3)
N7 C12 C37 109.0(3)
C13 C12 C37 111.3(3)
O4 C13 N8 123.4(4)
O4 C13 C12 120.6(4)
N8 C13 C12 115.9(3)
N8 C14 C2 106.0(3)
N8 C14 C40 111.2(3)
C2 C14 C40 112.9(3)
N1 C15 C16 113.6(3)
C17 C16 C21 119.3(4)
C17 C16 C15 117.7(4)
C21 C16 C15 123.0(4)
C18 C17 C16 119.7(4)
C19 C18 C17 121.7(4)
C19 C18 Br1 119.2(3)
C17 C18 Br1 119.1(3)
C18 C19 C20 118.5(4)
C19 C20 C21 121.0(4)
C19 C20 N9 115.3(4)
C21 C20 N9 123.6(4)
C20 C21 C16 119.7(4)
C23 C22 C27 119.8(4)
C22 C23 C24 122.4(4)
C22 C23 Br2 118.4(3)
C24 C23 Br2 119.2(3)
C25 C24 C23 117.6(4)
C24 C25 C26 121.0(4)
C24 C25 N10 125.8(4)
C26 C25 N10 113.2(4)
C25 C26 C27 120.7(4)
C22 C27 C26 118.6(4)
C22 C27 C28 120.1(3)
C26 C27 C28 121.3(3)
N5 C28 C27 111.9(3)
C32 C30 C31 110.3(4)
C32 C30 C5 111.3(4)
C31 C30 C5 108.9(4)
C35 C33 C34 111.5(5)
C35 C33 C7 112.4(4)
C34 C33 C7 111.3(4)
C38 C37 C39 110.9(4)
C38 C37 C12 112.2(4)
C39 C37 C12 110.1(4)
C42 C40 C41 111.4(4)
C42 C40 C14 112.6(3)
C41 C40 C14 112.2(3)
O5 C52 C53 109.8(6)
O5 C52 C51 108.2(5)
C53 C52 C51 113.9(7)
O6 C62 C63 114.2(5)
O6 C62 C61 118.1(5)
C63 C62 C61 121.7(6)
O7 C72 C71 107.3(4)
O7 C72 C73 110.6(5)
C71 C72 C73 113.5(5)

loop_
_geom_bond_atom_site_label_1
_geom_bond_atom_site_label_2
_geom_bond_distance
Br1 C18 1.899(4)
Br2 C23 1.903(4)
O1 C4 1.221(5)
O2 C6 1.222(5)
O3 C11 1.241(5)
O4 C13 1.226(5)
N1 C2 1.377(5)
N1 C3 1.385(5)
N1 C15 1.463(5)
N2 C2 1.312(5)
N2 C1 1.380(5)
N3 C4 1.350(5)
N3 C5 1.453(5)
N4 C6 1.338(5)
N4 C7 1.452(5)
N5 C8 1.379(5)
N5 C9 1.387(5)
N5 C28 1.456(5)
N6 C8 1.310(5)
N6 C10 1.393(5)
N7 C11 1.338(5)
N7 C12 1.459(5)
N8 C13 1.332(5)
N8 C14 1.455(5)
N9 N10 1.240(5)
N9 C20 1.441(5)
N10 C25 1.442(5)
C1 C3 1.359(6)
C1 C4 1.481(5)
C2 C14 1.506(5)
C3 C29 1.493(6)
C5 C6 1.531(6)
C5 C30 1.552(6)
C7 C8 1.504(5)
C7 C33 1.561(6)
C9 C10 1.366(5)
C9 C36 1.483(6)
C10 C11 1.486(5)
C12 C13 1.535(6)
C12 C37 1.547(6)
C14 C40 1.545(6)
C15 C16 1.514(6)
C16 C17 1.388(6)
C16 C21 1.397(5)
C17 C18 1.385(6)
C18 C19 1.379(6)
C19 C20 1.382(6)
C20 C21 1.391(6)
C22 C23 1.370(6)
C22 C27 1.388(6)
C23 C24 1.391(6)
C24 C25 1.376(6)
C25 C26 1.387(6)
C26 C27 1.389(5)
C27 C28 1.515(6)
C30 C32 1.525(6)
C30 C31 1.526(6)
C33 C35 1.505(7)
C33 C34 1.508(7)
C37 C38 1.518(6)
C37 C39 1.524(6)
C40 C42 1.515(6)
C40 C41 1.519(6)
O5 C52 1.425(6)
O6 C62 1.393(6)
O7 C72 1.432(6)
C51 C52 1.484(9)
C52 C53 1.471(9)
C61 C62 1.420(8)
C62 C63 1.414(8)
C71 C72 1.505(7)
C72 C73 1.512(8)
